data_7112913
loop_
_publ_author_name
'Thomas, Christine M.'
'Napoline, J. Wesley'
'Rowe, Gerard T.'
'Foxman, Bruce M.'

_publ_section_title
;
 Oxidative addition across Zr/Co multiple bonds in early/late
 heterobimetallic complexes.
;
_journal_issue 31
_journal_name_full 'Chemical communications (Cambridge, England)'
_journal_page_first 5790
_journal_page_last 5792
_journal_paper_doi 10.1039/c0cc01272f
_journal_volume 46
_journal_year 2010
_chemical_formula_moiety 'C50 H86 Cl0.85 Co1 I0.15 N3 P3 Zr1'
_chemical_formula_sum 'C50 H86 Cl0.85 Co I0.15 N3 P3 Zr'
_chemical_formula_weight 1021.32
_space_group_IT_number 2
_symmetry_cell_setting triclinic
_symmetry_space_group_name_Hall '-P 1'
_symmetry_space_group_name_H-M 'P -1'
_atom_sites_solution_hydrogens geom
_atom_sites_solution_primary direct
_audit_creation_date 10-02-15
_audit_creation_method CRYSTALS_ver_14.01
_cell_angle_alpha 77.154(3)
_cell_angle_beta 82.246(2)
_cell_angle_gamma 79.036(2)
_cell_formula_units_Z 2
_cell_length_a 12.2227(5)
_cell_length_b 14.2597(7)
_cell_length_c 18.3302(9)
_cell_measurement_reflns_used 9908
_cell_measurement_temperature 120
_cell_measurement_theta_max 30
_cell_measurement_theta_min 3
_cell_volume 3043.6(2)
_computing_cell_refinement 'Apex2 (Bruker AXS, 2006)'
_computing_data_collection 'Apex2 (Bruker AXS, 2006)'
_computing_data_reduction 'Apex2 (Bruker AXS, 2006)'
_computing_molecular_graphics 'CAMERON (Watkin et al., 1996)'
_computing_publication_material 'CRYSTALS (Betteridge et al., 2003)'
_computing_structure_refinement 'CRYSTALS (Betteridge et al., 2003)'
_computing_structure_solution 'SIR92 (Altomare et al., 1994)'
_diffrn_ambient_temperature 120
_diffrn_measured_fraction_theta_full 0.997
_diffrn_measured_fraction_theta_max 0.990
_diffrn_measurement_device Area
_diffrn_measurement_device_type 'Bruker Kappa Apex2'
_diffrn_measurement_method '\f & \w scans'
_diffrn_radiation_monochromator graphite
_diffrn_radiation_type 'Mo K\a'
_diffrn_radiation_wavelength 0.71073
_diffrn_reflns_av_R_equivalents 0.049
_diffrn_reflns_limit_h_max 17
_diffrn_reflns_limit_h_min -16
_diffrn_reflns_limit_k_max 20
_diffrn_reflns_limit_k_min -19
_diffrn_reflns_limit_l_max 25
_diffrn_reflns_limit_l_min 0
_diffrn_reflns_number 17679
_diffrn_reflns_theta_full 29.468
_diffrn_reflns_theta_max 30.070
_diffrn_reflns_theta_min 2.067
_diffrn_standards_number 0
_exptl_absorpt_coefficient_mu 0.665
_exptl_absorpt_correction_T_max 0.81
_exptl_absorpt_correction_T_min 0.77
_exptl_absorpt_correction_type numerical
_exptl_absorpt_process_details
;
Analytical Absorption (De Meulenaer & Tompa, 1965)
;
_exptl_crystal_colour green
_exptl_crystal_density_diffrn 1.114
_exptl_crystal_density_method 'not measured'
_exptl_crystal_description 'prism fragment'
_exptl_crystal_F_000 1082.664
_exptl_crystal_size_max 0.583
_exptl_crystal_size_mid 0.403
_exptl_crystal_size_min 0.319
_platon_squeeze_details
;
During the structure solution, electron density difference
maps revealed that there were considerable disordered
solvent molecules. One pentane molecule was located
and successfully refined. From history, the remaining
solvate was likely pentane or toluene in a volume of
588.8 \%A3 per unit cell (19.3%); the remaining peaks
could not be modeled successfully. It appeared that
the cavity area contained about two pentane molecules,
located near the center of symmetry at (0, 1/2, 0).
Modeling with or without restraints was unsuccessful,
as was step by step acquisition of peaks using successive
electron density difference maps. Thus, the structure
factors were modified using the PLATON SQUEEZE technique,
in order to produce a ?solvate-free? structure factor set
(only for the second independent pentane molecule.)
PLATON reported a total electron density of 70 e- per
unit cell, likely representing two pentane molecules,
consistent with our earlier observations. Use of the
SQUEEZE technique resulted in a decrease of ca 1.3 % in R.
;
_refine_diff_density_max 2.53
_refine_diff_density_min -1.28
_refine_ls_extinction_method None
_refine_ls_goodness_of_fit_ref 0.9847
_refine_ls_hydrogen_treatment none
_refine_ls_matrix_type full
_refine_ls_number_parameters 542
_refine_ls_number_reflns 17679
_refine_ls_number_restraints 1
_refine_ls_R_factor_all 0.0943
_refine_ls_R_factor_gt 0.0669
_refine_ls_shift/su_max 0.0040489
_refine_ls_shift/su_mean 8.1273460
_refine_ls_structure_factor_coef Fsqd
_refine_ls_weighting_details
;
Method= Modified Sheldrick
w=1/[\s^2^(F^2^) + ( 0.09P)^2^ +14.84P]
,where P=(max(Fo^2^,0) + 2Fc^2^)/3
;
_refine_ls_weighting_scheme calc
_refine_ls_wR_factor_all 0.2032
_refine_ls_wR_factor_gt 0.1773
_refine_ls_wR_factor_ref 0.2032
_reflns_limit_h_max 17
_reflns_limit_h_min -16
_reflns_limit_k_max 20
_reflns_limit_k_min -19
_reflns_limit_l_max 25
_reflns_limit_l_min 0
_reflns_number_gt 12534
_reflns_number_total 17679
_reflns_threshold_expression I>2.0\s(I)
_oxford_diffrn_Wilson_B_factor 1.95
_oxford_diffrn_Wilson_scale 163.70
_oxford_refine_ls_r_factor_ref 0.0943
_oxford_refine_ls_scale 0.13780(6)
_oxford_reflns_number_all 17679
_oxford_reflns_threshold_expression_ref I>-10.0\s(I)
_oxford_structure_analysis_title 'CMT36_0m in P-1'
_cod_data_source_file c0cc01272f.txt
_cod_data_source_block 7
_cod_depositor_comments
;
The following automatic conversions were performed:

'_symmetry_cell_setting' value 'Triclinic' changed to 'triclinic'
according to
/usr/data/users/saulius/automatic-downloads/retrospective/RSC/lib/dictionaries/cif_core.dic
dictionary named 'cif_core.dic' version 2.4.2 from 2011-04-26.

Automatic conversion script
Id: cif_fix_values 2281 2013-09-26 08:29:07Z andrius 

The following automatic conversions were performed:

data name '_diffrn_measurement_device-type' was replaced with
'_diffrn_measurement_device_type' as specified in the replacement
file 'data/replacement-values/replacement_tags.lst'.

Automatic conversion script
Id: cif_correct_tags 9268 2022-04-12 08:56:07Z antanas 
;
_cod_original_sg_symbol_H-M 'P -1 '
_cod_original_formula_sum 'C50 H86 Cl0.85 Co1 I0.15 N3 P3 Zr1'
_cod_database_code 7112913

loop_
_symmetry_equiv_pos_as_xyz
x,y,z
-x,-y,-z

loop_
_atom_site_label
_atom_site_type_symbol
_atom_site_fract_x
_atom_site_fract_y
_atom_site_fract_z
_atom_site_U_iso_or_equiv
_atom_site_occupancy
_atom_site_adp_type
_atom_site_refinement_flags_posn
_atom_site_refinement_flags_occupancy
_atom_site_disorder_assembly
_atom_site_disorder_group
Zr1 Zr 0.78628(3) 0.88565(3) 0.308877(19) 0.0230 1.0000 Uani . . . .
Co1 Co 0.98204(4) 0.92711(4) 0.31735(3) 0.0269 1.0000 Uani D . . .
Cl1 Cl 1.1312(3) 0.9928(3) 0.3300(2) 0.0324 0.852(2) Uani . P 1 1
I1 I 1.1353(6) 1.0204(5) 0.3258(5) 0.0466 0.148(2) Uani D P 1 2
P1 P 0.96607(7) 0.77588(8) 0.39076(6) 0.0248 1.0000 Uani . . . .
P2 P 0.96124(8) 0.93522(10) 0.19503(5) 0.0310 1.0000 Uani . . . .
P3 P 0.56559(7) 0.88035(8) 0.34060(5) 0.0227 1.0000 Uani . . . .
N1 N 0.8301(2) 0.7637(2) 0.39757(18) 0.0245 1.0000 Uani . . . .
N2 N 0.8407(3) 0.8972(3) 0.19149(19) 0.0332 1.0000 Uani . . . .
N3 N 0.6293(2) 0.9771(2) 0.31174(17) 0.0236 1.0000 Uani . . . .
C1 C 1.0118(3) 0.7681(3) 0.4847(2) 0.0315 1.0000 Uani . . . .
C2 C 0.9789(4) 0.8653(4) 0.5093(2) 0.0366 1.0000 Uani . . . .
C3 C 1.1390(4) 0.7360(5) 0.4861(3) 0.0477 1.0000 Uani . . . .
C4 C 1.0451(3) 0.6676(4) 0.3544(3) 0.0356 1.0000 Uani . . . .
C5 C 1.0418(4) 0.5700(4) 0.4080(3) 0.0456 1.0000 Uani . . . .
C6 C 1.1641(4) 0.6776(5) 0.3202(3) 0.0482 1.0000 Uani . . . .
C7 C 0.7747(3) 0.6887(3) 0.4447(2) 0.0261 1.0000 Uani . . . .
C8 C 0.7361(3) 0.6911(3) 0.5199(2) 0.0282 1.0000 Uani . . . .
C9 C 0.6832(3) 0.6154(3) 0.5626(3) 0.0339 1.0000 Uani . . . .
C10 C 0.6621(3) 0.5399(3) 0.5340(3) 0.0405 1.0000 Uani . . . .
C11 C 0.6948(3) 0.5422(3) 0.4579(3) 0.0430 1.0000 Uani . . . .
C12 C 0.7485(3) 0.6151(3) 0.4126(3) 0.0336 1.0000 Uani . . . .
C13 C 0.7422(3) 0.7742(3) 0.5561(2) 0.0300 1.0000 Uani . . . .
C14 C 0.5986(4) 0.4623(4) 0.5802(4) 0.0571 1.0000 Uani . . . .
C15 C 0.7753(4) 0.6150(4) 0.3303(3) 0.0430 1.0000 Uani . . . .
C16 C 0.9572(4) 1.0612(4) 0.1386(2) 0.0405 1.0000 Uani . . . .
C17 C 1.0713(4) 1.0929(5) 0.1159(3) 0.0504 1.0000 Uani . . . .
C18 C 0.8842(4) 1.1328(4) 0.1826(3) 0.0433 1.0000 Uani . . . .
C19 C 1.0770(3) 0.8581(4) 0.1475(2) 0.0384 1.0000 Uani . . . .
C20 C 1.1952(3) 0.8683(5) 0.1612(3) 0.0458 1.0000 Uani . . . .
C21 C 1.0699(4) 0.8683(5) 0.0627(2) 0.0493 1.0000 Uani . . . .
C22 C 0.7931(3) 0.8852(4) 0.1268(2) 0.0411 1.0000 Uani . . . .
C23 C 0.8118(4) 0.7933(5) 0.1077(3) 0.0476 1.0000 Uani . . . .
C24 C 0.7618(4) 0.7830(6) 0.0457(3) 0.0608 1.0000 Uani . . . .
C25 C 0.6941(4) 0.8589(6) 0.0038(3) 0.0632 1.0000 Uani . . . .
C26 C 0.6750(4) 0.9458(6) 0.0252(3) 0.0589 1.0000 Uani . . . .
C27 C 0.7212(3) 0.9616(5) 0.0863(2) 0.0448 1.0000 Uani . . . .
C28 C 0.8857(5) 0.7067(5) 0.1482(3) 0.0563 1.0000 Uani . . . .
C29 C 0.6449(6) 0.8450(8) -0.0642(4) 0.0939 1.0000 Uani . . . .
C30 C 0.6878(4) 1.0599(5) 0.1072(3) 0.0496 1.0000 Uani . . . .
C31 C 0.4999(3) 0.8802(3) 0.4373(2) 0.0254 1.0000 Uani . . . .
C32 C 0.4053(3) 0.9660(3) 0.4449(2) 0.0305 1.0000 Uani . . . .
C33 C 0.4630(3) 0.7833(3) 0.4775(3) 0.0347 1.0000 Uani . . . .
C34 C 0.4556(3) 0.8756(3) 0.2821(2) 0.0293 1.0000 Uani . . . .
C35 C 0.4983(4) 0.8977(4) 0.1991(3) 0.0408 1.0000 Uani . . . .
C36 C 0.4248(5) 0.7744(4) 0.3024(3) 0.0513 1.0000 Uani . . . .
C37 C 0.6212(3) 1.0756(3) 0.31766(19) 0.0241 1.0000 Uani . . . .
C38 C 0.5341(3) 1.1518(3) 0.2948(2) 0.0293 1.0000 Uani . . . .
C39 C 0.5477(4) 1.2456(3) 0.2962(2) 0.0341 1.0000 Uani . . . .
C40 C 0.6420(4) 1.2673(3) 0.3188(2) 0.0353 1.0000 Uani . . . .
C41 C 0.7274(4) 1.1906(3) 0.3412(2) 0.0311 1.0000 Uani . . . .
C42 C 0.7185(3) 1.0947(3) 0.34227(19) 0.0247 1.0000 Uani . . . .
C43 C 0.4327(4) 1.1344(4) 0.2653(3) 0.0355 1.0000 Uani . . . .
C44 C 0.6522(6) 1.3710(4) 0.3198(4) 0.0557 1.0000 Uani . . . .
C45 C 0.8085(3) 1.0095(3) 0.3681(2) 0.0249 1.0000 Uani . . . .
C46 C 0.4295(15) 1.4075(14) -0.1589(10) 0.1925 1.0000 Uani . . . .
C47 C 0.5218(16) 1.3566(14) -0.1266(10) 0.1855 1.0000 Uani . . . .
C48 C 0.5072(15) 1.3649(11) -0.0441(9) 0.1571 1.0000 Uani . . . .
C49 C 0.6057(14) 1.3052(12) 0.0033(10) 0.1765 1.0000 Uani . . . .
C50 C 0.5941(15) 1.3252(12) 0.0845(7) 0.1836 1.0000 Uani . . . .
H11 H 0.9760 0.7184 0.5223 0.0378 1.0000 Uiso R . . .
H21 H 0.9014 0.8922 0.5028 0.0543 1.0000 Uiso R . . .
H22 H 1.0247 0.9115 0.4805 0.0547 1.0000 Uiso R . . .
H23 H 0.9891 0.8574 0.5620 0.0549 1.0000 Uiso R . . .
H31 H 1.1759 0.7818 0.4482 0.0711 1.0000 Uiso R . . .
H32 H 1.1576 0.7368 0.5360 0.0708 1.0000 Uiso R . . .
H33 H 1.1622 0.6703 0.4756 0.0708 1.0000 Uiso R . . .
H41 H 1.0056 0.6650 0.3120 0.0426 1.0000 Uiso R . . .
H51 H 1.0663 0.5178 0.3813 0.0678 1.0000 Uiso R . . .
H52 H 0.9676 0.5656 0.4311 0.0678 1.0000 Uiso R . . .
H53 H 1.0911 0.5627 0.4462 0.0677 1.0000 Uiso R . . .
H61 H 1.1659 0.7439 0.2930 0.0720 1.0000 Uiso R . . .
H62 H 1.2130 0.6619 0.3598 0.0719 1.0000 Uiso R . . .
H63 H 1.1889 0.6328 0.2862 0.0720 1.0000 Uiso R . . .
H91 H 0.6618 0.6169 0.6124 0.0407 1.0000 Uiso R . . .
H111 H 0.6798 0.4929 0.4364 0.0521 1.0000 Uiso R . . .
H131 H 0.7480 0.8306 0.5189 0.0446 1.0000 Uiso R . . .
H132 H 0.6754 0.7850 0.5884 0.0449 1.0000 Uiso R . . .
H133 H 0.8047 0.7603 0.5856 0.0449 1.0000 Uiso R . . .
H141 H 0.5200 0.4833 0.5749 0.0859 1.0000 Uiso R . . .
H142 H 0.6239 0.4030 0.5619 0.0860 1.0000 Uiso R . . .
H143 H 0.6115 0.4516 0.6321 0.0859 1.0000 Uiso R . . .
H151 H 0.8553 0.5989 0.3200 0.0650 1.0000 Uiso R . . .
H152 H 0.7499 0.6780 0.3007 0.0647 1.0000 Uiso R . . .
H153 H 0.7402 0.5674 0.3170 0.0652 1.0000 Uiso R . . .
H161 H 0.9223 1.0653 0.0929 0.0491 1.0000 Uiso R . . .
H171 H 1.1111 1.0821 0.1597 0.0756 1.0000 Uiso R . . .
H172 H 1.1134 1.0568 0.0798 0.0759 1.0000 Uiso R . . .
H173 H 1.0591 1.1621 0.0939 0.0759 1.0000 Uiso R . . .
H181 H 0.8133 1.1113 0.2021 0.0648 1.0000 Uiso R . . .
H182 H 0.8679 1.1960 0.1504 0.0650 1.0000 Uiso R . . .
H183 H 0.9219 1.1382 0.2237 0.0645 1.0000 Uiso R . . .
H191 H 1.0678 0.7910 0.1701 0.0457 1.0000 Uiso R . . .
H201 H 1.1954 0.8791 0.2112 0.0688 1.0000 Uiso R . . .
H202 H 1.2203 0.9209 0.1253 0.0691 1.0000 Uiso R . . .
H203 H 1.2447 0.8087 0.1569 0.0690 1.0000 Uiso R . . .
H211 H 1.0852 0.9310 0.0361 0.0737 1.0000 Uiso R . . .
H212 H 1.1237 0.8193 0.0431 0.0737 1.0000 Uiso R . . .
H213 H 0.9982 0.8607 0.0530 0.0737 1.0000 Uiso R . . .
H241 H 0.7756 0.7227 0.0324 0.0731 1.0000 Uiso R . . .
H261 H 0.6265 0.9974 -0.0015 0.0708 1.0000 Uiso R . . .
H281 H 0.8518 0.6494 0.1567 0.0838 1.0000 Uiso R . . .
H282 H 0.8986 0.7169 0.1962 0.0840 1.0000 Uiso R . . .
H283 H 0.9575 0.6946 0.1193 0.0838 1.0000 Uiso R . . .
H291 H 0.6383 0.7772 -0.0581 0.1409 1.0000 Uiso R . . .
H292 H 0.5719 0.8834 -0.0679 0.1411 1.0000 Uiso R . . .
H293 H 0.6925 0.8637 -0.1087 0.1410 1.0000 Uiso R . . .
H301 H 0.7451 1.0995 0.0873 0.0737 1.0000 Uiso R . . .
H302 H 0.6188 1.0925 0.0867 0.0741 1.0000 Uiso R . . .
H303 H 0.6770 1.0522 0.1611 0.0737 1.0000 Uiso R . . .
H311 H 0.5598 0.8870 0.4649 0.0300 1.0000 Uiso R . . .
H321 H 0.3460 0.9638 0.4168 0.0459 1.0000 Uiso R . . .
H322 H 0.4347 1.0263 0.4250 0.0458 1.0000 Uiso R . . .
H323 H 0.3792 0.9627 0.4966 0.0459 1.0000 Uiso R . . .
H331 H 0.5160 0.7295 0.4640 0.0519 1.0000 Uiso R . . .
H332 H 0.4596 0.7798 0.5309 0.0517 1.0000 Uiso R . . .
H333 H 0.3906 0.7815 0.4641 0.0520 1.0000 Uiso R . . .
H341 H 0.3893 0.9239 0.2919 0.0353 1.0000 Uiso R . . .
H351 H 0.5229 0.9598 0.1859 0.0604 1.0000 Uiso R . . .
H352 H 0.4400 0.8972 0.1690 0.0608 1.0000 Uiso R . . .
H353 H 0.5598 0.8477 0.1891 0.0611 1.0000 Uiso R . . .
H361 H 0.3907 0.7611 0.3535 0.0771 1.0000 Uiso R . . .
H362 H 0.4909 0.7265 0.2972 0.0767 1.0000 Uiso R . . .
H363 H 0.3736 0.7694 0.2683 0.0767 1.0000 Uiso R . . .
H391 H 0.4905 1.2956 0.2806 0.0410 1.0000 Uiso R . . .
H411 H 0.7927 1.2034 0.3552 0.0370 1.0000 Uiso R . . .
H431 H 0.3839 1.1948 0.2533 0.0531 1.0000 Uiso R . . .
H432 H 0.4534 1.1084 0.2208 0.0532 1.0000 Uiso R . . .
H433 H 0.3954 1.0900 0.3021 0.0533 1.0000 Uiso R . . .
H441 H 0.7128 1.3916 0.2849 0.0832 1.0000 Uiso R . . .
H442 H 0.6649 1.3764 0.3691 0.0833 1.0000 Uiso R . . .
H443 H 0.5839 1.4147 0.3062 0.0829 1.0000 Uiso R . . .
H451 H 0.7788 0.9706 0.4138 0.0362 1.0000 Uiso R . . .
H452 H 0.8679 1.0347 0.3827 0.0370 1.0000 Uiso R . . .
H471 H 0.5877 1.3847 -0.1524 0.2191 1.0000 Uiso R . . .
H472 H 0.5313 1.2881 -0.1305 0.2191 1.0000 Uiso R . . .
H481 H 0.4366 1.3424 -0.0201 0.1873 1.0000 Uiso R . . .
H482 H 0.5015 1.4348 -0.0431 0.1873 1.0000 Uiso R . . .
H491 H 0.6769 1.3247 -0.0224 0.2111 1.0000 Uiso R . . .
H492 H 0.6082 1.2344 0.0065 0.2111 1.0000 Uiso R . . .
H501 H 0.6279 1.3824 0.0839 0.2741 1.0000 Uiso R . . .
H502 H 0.5160 1.3380 0.1021 0.2741 1.0000 Uiso R . . .
H503 H 0.6322 1.2692 0.1174 0.2740 1.0000 Uiso R . . .
H461 H 0.4380 1.4023 -0.2103 0.2193 1.0000 Uiso R . . .
H462 H 0.4215 1.4741 -0.1558 0.2193 1.0000 Uiso R . . .
H463 H 0.3649 1.3819 -0.1343 0.2193 1.0000 Uiso R . . .

loop_
_atom_site_aniso_label
_atom_site_aniso_U_11
_atom_site_aniso_U_22
_atom_site_aniso_U_33
_atom_site_aniso_U_23
_atom_site_aniso_U_13
_atom_site_aniso_U_12
Zr1 0.01146(14) 0.0399(2) 0.02088(17) -0.01333(14) 0.00356(11) -0.00744(13)
Co1 0.0177(2) 0.0463(3) 0.0203(2) -0.0099(2) 0.00175(17) -0.0132(2)
Cl1 0.0205(8) 0.0504(17) 0.0306(9) -0.0120(11) 0.0017(6) -0.0152(9)
I1 0.0335(15) 0.067(4) 0.0454(17) -0.003(2) -0.0053(11) -0.031(2)
P1 0.0126(4) 0.0380(5) 0.0259(5) -0.0120(4) 0.0016(3) -0.0055(3)
P2 0.0136(4) 0.0618(7) 0.0193(4) -0.0125(4) 0.0033(3) -0.0091(4)
P3 0.0113(4) 0.0350(5) 0.0247(4) -0.0136(4) 0.0038(3) -0.0064(3)
N1 0.0118(12) 0.0354(17) 0.0297(16) -0.0165(13) 0.0035(11) -0.0042(11)
N2 0.0135(13) 0.068(3) 0.0229(15) -0.0212(16) 0.0010(11) -0.0073(14)
N3 0.0155(13) 0.0352(17) 0.0226(14) -0.0115(13) 0.0026(11) -0.0067(12)
C1 0.0207(17) 0.049(2) 0.0267(19) -0.0060(17) -0.0043(14) -0.0106(16)
C2 0.040(2) 0.046(3) 0.029(2) -0.0104(18) -0.0040(17) -0.017(2)
C3 0.030(2) 0.072(4) 0.047(3) -0.021(3) -0.012(2) -0.005(2)
C4 0.0177(17) 0.048(3) 0.042(2) -0.021(2) 0.0010(15) 0.0027(16)
C5 0.023(2) 0.044(3) 0.070(3) -0.020(2) -0.002(2) 0.0030(18)
C6 0.0178(18) 0.076(4) 0.050(3) -0.023(3) 0.0053(18) -0.001(2)
C7 0.0133(14) 0.0267(18) 0.039(2) -0.0121(16) 0.0020(13) -0.0028(13)
C8 0.0125(14) 0.0300(19) 0.040(2) -0.0083(16) 0.0028(14) -0.0014(13)
C9 0.0173(16) 0.032(2) 0.046(2) -0.0023(18) 0.0042(15) -0.0010(14)
C10 0.0169(17) 0.026(2) 0.076(3) -0.007(2) -0.0018(19) -0.0021(14)
C11 0.0177(17) 0.031(2) 0.086(4) -0.024(2) -0.001(2) -0.0043(15)
C12 0.0162(16) 0.034(2) 0.054(3) -0.0205(19) 0.0002(16) -0.0020(14)
C13 0.0234(17) 0.036(2) 0.0293(19) -0.0095(16) 0.0046(14) -0.0044(15)
C14 0.027(2) 0.030(2) 0.107(5) 0.001(3) -0.003(3) -0.0081(18)
C15 0.028(2) 0.050(3) 0.061(3) -0.036(2) -0.001(2) -0.0056(19)
C16 0.0226(18) 0.076(3) 0.0207(18) -0.004(2) 0.0022(14) -0.011(2)
C17 0.030(2) 0.081(4) 0.037(2) -0.005(2) 0.0097(18) -0.019(2)
C18 0.035(2) 0.064(3) 0.028(2) -0.004(2) 0.0051(17) -0.013(2)
C19 0.0180(17) 0.077(3) 0.0214(18) -0.017(2) 0.0023(14) -0.0052(19)
C20 0.0146(17) 0.088(4) 0.035(2) -0.017(2) 0.0007(15) -0.006(2)
C21 0.024(2) 0.100(4) 0.026(2) -0.024(2) 0.0085(16) -0.008(2)
C22 0.0174(17) 0.092(4) 0.0202(18) -0.022(2) 0.0048(13) -0.016(2)
C23 0.025(2) 0.096(4) 0.032(2) -0.033(3) 0.0055(17) -0.018(2)
C24 0.037(3) 0.121(6) 0.046(3) -0.051(3) 0.011(2) -0.037(3)
C25 0.025(2) 0.149(7) 0.030(2) -0.037(3) 0.0023(18) -0.030(3)
C26 0.0200(19) 0.141(6) 0.022(2) -0.022(3) 0.0016(15) -0.025(3)
C27 0.0169(17) 0.100(4) 0.0204(18) -0.015(2) 0.0061(14) -0.017(2)
C28 0.044(3) 0.093(5) 0.044(3) -0.043(3) 0.005(2) -0.015(3)
C29 0.044(3) 0.211(10) 0.051(4) -0.062(5) -0.003(3) -0.040(5)
C30 0.0209(19) 0.096(4) 0.028(2) -0.004(2) 0.0002(16) -0.010(2)
C31 0.0164(15) 0.034(2) 0.0261(17) -0.0102(15) 0.0041(12) -0.0053(14)
C32 0.0251(18) 0.038(2) 0.0258(18) -0.0099(16) 0.0052(14) 0.0001(16)
C33 0.0217(18) 0.037(2) 0.040(2) -0.0050(18) 0.0087(16) -0.0051(16)
C34 0.0163(15) 0.044(2) 0.033(2) -0.0183(17) 0.0005(14) -0.0084(15)
C35 0.0239(19) 0.074(3) 0.033(2) -0.025(2) 0.0030(16) -0.016(2)
C36 0.053(3) 0.054(3) 0.057(3) -0.001(2) -0.029(3) -0.030(3)
C37 0.0239(16) 0.036(2) 0.0148(15) -0.0069(14) 0.0037(12) -0.0113(14)
C38 0.0289(19) 0.040(2) 0.0187(16) -0.0055(15) 0.0021(14) -0.0098(16)
C39 0.039(2) 0.036(2) 0.0251(19) -0.0024(16) -0.0018(16) -0.0045(18)
C40 0.045(2) 0.031(2) 0.030(2) -0.0036(17) -0.0001(17) -0.0116(18)
C41 0.034(2) 0.038(2) 0.0251(18) -0.0078(16) -0.0011(15) -0.0147(17)
C42 0.0240(17) 0.037(2) 0.0156(15) -0.0082(14) 0.0039(12) -0.0119(15)
C43 0.032(2) 0.043(2) 0.031(2) -0.0059(18) -0.0041(16) -0.0051(18)
C44 0.066(4) 0.037(3) 0.068(4) -0.007(3) -0.018(3) -0.015(3)
C45 0.0220(16) 0.036(2) 0.0192(16) -0.0070(14) 0.0001(12) -0.0106(14)
C46 0.174(17) 0.215(18) 0.172(16) 0.002(13) -0.076(13) 0.002(14)
C47 0.189(17) 0.234(19) 0.165(14) -0.128(14) -0.064(13) 0.024(14)
C48 0.179(16) 0.134(11) 0.162(14) -0.027(10) -0.018(12) -0.037(11)
C49 0.136(13) 0.154(13) 0.206(18) 0.015(12) -0.045(12) 0.019(10)
C50 0.214(18) 0.220(17) 0.087(8) -0.046(10) -0.043(10) 0.073(14)

loop_
_atom_type_symbol
_atom_type_scat_dispersion_real
_atom_type_scat_dispersion_imag
_atom_type_scat_Cromer_Mann_a1
_atom_type_scat_Cromer_Mann_b1
_atom_type_scat_Cromer_Mann_a2
_atom_type_scat_Cromer_Mann_b2
_atom_type_scat_Cromer_Mann_a3
_atom_type_scat_Cromer_Mann_b3
_atom_type_scat_Cromer_Mann_a4
_atom_type_scat_Cromer_Mann_b4
_atom_type_scat_Cromer_Mann_c
_atom_type_scat_source
C 0.0033 0.0016 2.3100 20.8439 1.0200 10.2075 1.5886 0.5687 0.8650 51.6512 0.2156 'International Tables Vol C 4.2.6.8 and 6.1.1.4'
H 0.0000 0.0000 0.4930 10.5109 0.3229 26.1257 0.1402 3.1424 0.0408 57.7998 0.0030 'International Tables Vol C 4.2.6.8 and 6.1.1.4'
N 0.0061 0.0033 12.2126 0.0057 3.1322 9.8933 2.0125 28.9975 1.1663 0.5826 -11.5290 'International Tables Vol C 4.2.6.8 and 6.1.1.4'
P 0.1023 0.0942 6.4345 1.9067 4.1791 27.1570 1.7800 0.5260 1.4908 68.1645 1.1149 'International Tables Vol C 4.2.6.8 and 6.1.1.4'
Cl 0.1484 0.1585 11.4604 0.0104 7.1964 1.1662 6.2556 18.5194 1.6455 47.7784 -9.5574 'International Tables Vol C 4.2.6.8 and 6.1.1.4'
Co 0.3494 0.9721 12.2841 4.2791 7.3409 0.2784 4.0034 13.5359 2.3488 71.1692 1.0118 'International Tables Vol C 4.2.6.8 and 6.1.1.4'
Zr -2.9673 0.5597 17.8765 1.2762 10.9480 11.9160 5.4173 0.1176 3.6572 87.6627 2.0693 'International Tables Vol C 4.2.6.8 and 6.1.1.4'
I -0.4742 1.8119 20.1472 4.3470 18.9949 0.3814 7.5138 27.7660 2.2735 66.8776 4.0712 'International Tables Vol C 4.2.6.8 and 6.1.1.4'

loop_
_geom_angle_atom_site_label_1
_geom_angle_atom_site_label_2
_geom_angle_atom_site_label_3
_geom_angle
_geom_angle_publ_flag
Co1 Zr1 P1 49.79(2) yes
Co1 Zr1 P2 48.79(2) yes
P1 Zr1 P2 83.65(3) yes
Co1 Zr1 P3 158.88(3) yes
P1 Zr1 P3 128.54(3) yes
P2 Zr1 P3 146.04(3) yes
Co1 Zr1 N1 85.20(8) yes
P1 Zr1 N1 36.30(8) yes
P2 Zr1 N1 116.56(8) yes
P3 Zr1 N1 92.85(8) yes
Co1 Zr1 N2 84.38(9) yes
P1 Zr1 N2 107.72(9) yes
P2 Zr1 N2 35.79(9) yes
P3 Zr1 N2 113.03(9) yes
N1 Zr1 N2 126.82(13) yes
Co1 Zr1 N3 128.38(9) yes
P1 Zr1 N3 147.01(9) yes
P2 Zr1 N3 120.60(9) yes
P3 Zr1 N3 38.11(9) yes
N1 Zr1 N3 122.32(12) yes
Co1 Zr1 C45 57.72(9) yes
P1 Zr1 C45 83.89(10) yes
P2 Zr1 C45 90.81(9) yes
P3 Zr1 C45 101.97(9) yes
N1 Zr1 C45 98.17(13) yes
N2 Zr1 N3 104.49(13) yes
N2 Zr1 C45 118.81(14) yes
N3 Zr1 C45 74.50(12) yes
Zr1 Co1 Cl1 168.00(10) yes
Zr1 Co1 P1 70.47(3) yes
Cl1 Co1 P1 116.85(11) yes
Zr1 Co1 P2 71.37(3) yes
Cl1 Co1 P2 111.79(11) yes
P1 Co1 P2 112.48(5) yes
Zr1 Co1 C45 55.67(9) yes
Cl1 Co1 C45 112.84(13) yes
P1 Co1 C45 95.66(10) yes
P2 Co1 C45 105.67(9) yes
Zr1 Co1 I1 161.74(19) yes
Zr1 Co1 P1 70.47(3) yes
I1 Co1 P1 123.10(19) yes
Zr1 Co1 P2 71.37(3) yes
I1 Co1 P2 109.57(19) yes
P1 Co1 P2 112.48(5) yes
Zr1 Co1 C45 55.67(9) yes
I1 Co1 C45 108.0(2) yes
P1 Co1 C45 95.66(10) yes
P2 Co1 C45 105.67(9) yes
Zr1 P1 Co1 59.74(3) yes
Zr1 P1 N1 48.61(12) yes
Co1 P1 N1 107.03(13) yes
Zr1 P1 C1 135.51(14) yes
Co1 P1 C1 109.40(15) yes
N1 P1 C1 111.01(17) yes
Zr1 P1 C4 115.99(15) yes
Co1 P1 C4 117.13(16) yes
N1 P1 C4 105.00(18) yes
C1 P1 C4 107.2(2) yes
Zr1 P2 Co1 59.84(3) yes
Zr1 P2 N2 48.37(11) yes
Co1 P2 N2 107.90(12) yes
Zr1 P2 C16 121.45(14) yes
Co1 P2 C16 112.03(16) yes
N2 P2 C16 109.3(2) yes
Zr1 P2 C19 131.65(18) yes
Co1 P2 C19 113.42(14) yes
N2 P2 C19 108.4(2) yes
C16 P2 C19 105.7(2) yes
Zr1 P3 N3 51.43(11) yes
Zr1 P3 C31 119.85(12) yes
N3 P3 C31 108.85(17) yes
Zr1 P3 C34 132.37(13) yes
N3 P3 C34 114.49(19) yes
C31 P3 C34 107.78(17) yes
P1 N1 Zr1 95.09(15) yes
P1 N1 C7 128.6(3) yes
Zr1 N1 C7 136.1(2) yes
P2 N2 Zr1 95.84(15) yes
P2 N2 C22 128.9(3) yes
Zr1 N2 C22 135.2(3) yes
P3 N3 Zr1 90.46(15) yes
P3 N3 C37 142.6(2) yes
Zr1 N3 C37 120.4(2) yes
P1 C1 C2 111.2(3) yes
P1 C1 C3 111.9(3) yes
C2 C1 C3 108.8(4) yes
P1 C1 H11 109.5 no
C2 C1 H11 108.6 no
C3 C1 H11 106.7 no
C1 C2 H21 111.2 no
C1 C2 H22 110.5 no
H21 C2 H22 108.4 no
C1 C2 H23 110.4 no
H21 C2 H23 107.9 no
H22 C2 H23 108.3 no
C1 C3 H31 108.4 no
C1 C3 H32 107.6 no
H31 C3 H32 110.4 no
C1 C3 H33 111.0 no
H31 C3 H33 109.5 no
H32 C3 H33 109.9 no
P1 C4 C5 115.4(3) yes
P1 C4 C6 114.6(4) yes
C5 C4 C6 111.2(4) yes
P1 C4 H41 104.5 no
C5 C4 H41 105.3 no
C6 C4 H41 104.5 no
C4 C5 H51 110.1 no
C4 C5 H52 110.7 no
H51 C5 H52 108.7 no
C4 C5 H53 109.5 no
H51 C5 H53 108.5 no
H52 C5 H53 109.3 no
C4 C6 H61 109.6 no
C4 C6 H62 109.3 no
H61 C6 H62 109.7 no
C4 C6 H63 109.5 no
H61 C6 H63 109.6 no
H62 C6 H63 109.2 no
N1 C7 C8 121.9(3) yes
N1 C7 C12 119.1(4) yes
C8 C7 C12 118.7(4) yes
C7 C8 C9 118.8(4) yes
C7 C8 C13 123.4(4) yes
C9 C8 C13 117.7(4) yes
C8 C9 C10 123.5(5) yes
C8 C9 H91 117.2 no
C10 C9 H91 119.3 no
C9 C10 C11 116.7(4) yes
C9 C10 C14 122.3(5) yes
C11 C10 C14 120.8(5) yes
C10 C11 C12 122.5(4) yes
C10 C11 H111 118.8 no
C12 C11 H111 118.7 no
C7 C12 C11 119.4(4) yes
C7 C12 C15 121.6(4) yes
C11 C12 C15 119.0(4) yes
C8 C13 H131 109.5 no
C8 C13 H132 108.2 no
H131 C13 H132 109.4 no
C8 C13 H133 112.0 no
H131 C13 H133 109.3 no
H132 C13 H133 108.4 no
C10 C14 H141 108.9 no
C10 C14 H142 108.7 no
H141 C14 H142 109.7 no
C10 C14 H143 110.0 no
H141 C14 H143 109.7 no
H142 C14 H143 109.8 no
C12 C15 H151 108.5 no
C12 C15 H152 110.7 no
H151 C15 H152 109.0 no
C12 C15 H153 109.9 no
H151 C15 H153 109.4 no
H152 C15 H153 109.3 no
P2 C16 C17 114.7(4) yes
P2 C16 C18 109.3(3) yes
C17 C16 C18 108.5(5) yes
P2 C16 H161 108.1 no
C17 C16 H161 108.2 no
C18 C16 H161 107.8 no
C16 C17 H171 109.7 no
C16 C17 H172 109.8 no
H171 C17 H172 110.2 no
C16 C17 H173 107.9 no
H171 C17 H173 109.1 no
H172 C17 H173 110.1 no
C16 C18 H181 110.7 no
C16 C18 H182 110.3 no
H181 C18 H182 107.5 no
C16 C18 H183 109.9 no
H181 C18 H183 109.1 no
H182 C18 H183 109.4 no
P2 C19 C20 114.6(3) yes
P2 C19 C21 114.6(3) yes
C20 C19 C21 109.8(3) yes
P2 C19 H191 105.1 no
C20 C19 H191 106.5 no
C21 C19 H191 105.3 no
C19 C20 H201 110.4 no
C19 C20 H202 110.2 no
H201 C20 H202 109.8 no
C19 C20 H203 108.6 no
H201 C20 H203 107.9 no
H202 C20 H203 109.9 no
C19 C21 H211 110.0 no
C19 C21 H212 110.8 no
H211 C21 H212 108.2 no
C19 C21 H213 111.3 no
H211 C21 H213 109.1 no
H212 C21 H213 107.3 no
N2 C22 C23 119.4(5) yes
N2 C22 C27 121.4(5) yes
C23 C22 C27 119.0(4) yes
C22 C23 C24 118.2(6) yes
C22 C23 C28 123.2(4) yes
C24 C23 C28 118.6(5) yes
C23 C24 C25 123.0(6) yes
C23 C24 H241 118.1 no
C25 C24 H241 118.9 no
C24 C25 C26 117.3(5) yes
C24 C25 C29 121.0(7) yes
C26 C25 C29 121.7(7) yes
C25 C26 C27 123.1(6) yes
C25 C26 H261 118.1 no
C27 C26 H261 118.8 no
C22 C27 C26 119.3(6) yes
C22 C27 C30 122.7(4) yes
C26 C27 C30 117.9(5) yes
C23 C28 H281 110.7 no
C23 C28 H282 110.7 no
H281 C28 H282 108.0 no
C23 C28 H283 110.9 no
H281 C28 H283 108.3 no
H282 C28 H283 108.2 no
C25 C29 H291 109.1 no
C25 C29 H292 109.6 no
H291 C29 H292 108.6 no
C25 C29 H293 109.8 no
H291 C29 H293 109.6 no
H292 C29 H293 110.1 no
C27 C30 H301 110.2 no
C27 C30 H302 109.8 no
H301 C30 H302 108.7 no
C27 C30 H303 109.8 no
H301 C30 H303 109.6 no
H302 C30 H303 108.8 no
P3 C31 C32 114.6(3) yes
P3 C31 C33 114.1(3) yes
C32 C31 C33 110.8(3) yes
P3 C31 H311 104.6 no
C32 C31 H311 106.8 no
C33 C31 H311 105.1 no
C31 C32 H321 109.6 no
C31 C32 H322 108.5 no
H321 C32 H322 109.3 no
C31 C32 H323 109.3 no
H321 C32 H323 110.5 no
H322 C32 H323 109.6 no
C31 C33 H331 110.3 no
C31 C33 H332 107.9 no
H331 C33 H332 109.5 no
C31 C33 H333 109.4 no
H331 C33 H333 109.9 no
H332 C33 H333 109.8 no
P3 C34 C35 110.1(3) yes
P3 C34 C36 108.8(3) yes
C35 C34 C36 109.4(4) yes
P3 C34 H341 109.3 no
C35 C34 H341 109.6 no
C36 C34 H341 109.6 no
C34 C35 H351 110.7 no
C34 C35 H352 109.7 no
H351 C35 H352 110.0 no
C34 C35 H353 109.2 no
H351 C35 H353 109.2 no
H352 C35 H353 107.9 no
C34 C36 H361 111.0 no
C34 C36 H362 109.7 no
H361 C36 H362 109.0 no
C34 C36 H363 109.1 no
H361 C36 H363 109.9 no
H362 C36 H363 108.2 no
N3 C37 C38 126.0(3) yes
N3 C37 C42 112.9(3) yes
C38 C37 C42 120.7(4) yes
C37 C38 C39 117.5(4) yes
C37 C38 C43 121.9(4) yes
C39 C38 C43 120.5(4) yes
C38 C39 C40 123.5(4) yes
C38 C39 H391 117.2 no
C40 C39 H391 119.4 no
C39 C40 C41 118.1(4) yes
C39 C40 C44 121.3(5) yes
C41 C40 C44 120.6(4) yes
C40 C41 C42 121.5(4) yes
C40 C41 H411 119.8 no
C42 C41 H411 118.7 no
C37 C42 C41 118.7(4) yes
C37 C42 C45 118.5(3) yes
C41 C42 C45 122.8(3) yes
C38 C43 H431 108.7 no
C38 C43 H432 110.5 no
H431 C43 H432 108.5 no
C38 C43 H433 110.1 no
H431 C43 H433 109.8 no
H432 C43 H433 109.2 no
C40 C44 H441 110.8 no
C40 C44 H442 110.4 no
H441 C44 H442 108.8 no
C40 C44 H443 110.3 no
H441 C44 H443 108.5 no
H442 C44 H443 107.9 no
C42 C45 Zr1 105.6(2) yes
C42 C45 Co1 138.3(2) yes
Zr1 C45 Co1 66.61(10) yes
C42 C45 H451 108.2 no
Zr1 C45 H451 86.2 no
Co1 C45 H451 111.8 no
C42 C45 H452 108.0 no
Zr1 C45 H452 138.8 no
Co1 C45 H452 72.5 no
H451 C45 H452 104.9 no
C47 C46 H461 108.6 no
C47 C46 H462 109.6 no
H461 C46 H462 109.5 no
C47 C46 H463 110.1 no
H461 C46 H463 109.5 no
H462 C46 H463 109.5 no
C46 C47 C48 108.3(16) yes
C46 C47 H471 109.0 no
C48 C47 H471 109.8 no
C46 C47 H472 110.0 no
C48 C47 H472 110.2 no
H471 C47 H472 109.6 no
C47 C48 C49 114.9(15) yes
C47 C48 H481 108.9 no
C49 C48 H481 108.3 no
C47 C48 H482 107.1 no
C49 C48 H482 108.3 no
H481 C48 H482 109.2 no
C48 C49 C50 113.1(13) yes
C48 C49 H491 108.4 no
C50 C49 H491 107.4 no
C48 C49 H492 109.3 no
C50 C49 H492 108.9 no
H491 C49 H492 109.7 no
C49 C50 H501 109.5 no
C49 C50 H502 109.2 no
H501 C50 H502 108.9 no
C49 C50 H503 109.6 no
H501 C50 H503 109.2 no
H502 C50 H503 110.3 no

loop_
_geom_bond_atom_site_label_1
_geom_bond_atom_site_label_2
_geom_bond_distance
_geom_bond_publ_flag
Zr1 Co1 2.6036(6) yes
Zr1 P1 2.8406(10) yes
Zr1 P2 2.8535(10) yes
Zr1 P3 2.6935(9) yes
Zr1 N1 2.140(4) yes
Zr1 N2 2.144(3) yes
Zr1 N3 2.106(3) yes
Zr1 C45 2.343(4) yes
Co1 Cl1 2.262(3) yes
Co1 P1 2.3018(12) yes
Co1 P2 2.2656(11) yes
Co1 C45 2.398(4) yes
Co1 I1 2.534(5) yes
Co1 P1 2.3018(12) yes
Co1 P2 2.2656(11) yes
Co1 C45 2.398(4) yes
P1 N1 1.688(3) yes
P1 C1 1.856(4) yes
P1 C4 1.865(4) yes
P2 N2 1.677(3) yes
P2 C16 1.859(5) yes
P2 C19 1.863(4) yes
P3 N3 1.662(3) yes
P3 C31 1.844(4) yes
P3 C34 1.849(4) yes
N1 C7 1.435(5) yes
N2 C22 1.444(5) yes
N3 C37 1.417(5) yes
C1 C2 1.516(7) yes
C1 C3 1.537(6) yes
C1 H11 0.993 no
C2 H21 0.966 no
C2 H22 0.966 no
C2 H23 0.969 no
C3 H31 0.968 no
C3 H32 0.975 no
C3 H33 0.980 no
C4 C5 1.518(7) yes
C4 C6 1.524(6) yes
C4 H41 0.980 no
C5 H51 0.960 no
C5 H52 0.955 no
C5 H53 0.960 no
C6 H61 0.969 no
C6 H62 0.963 no
C6 H63 0.970 no
C7 C8 1.401(6) yes
C7 C12 1.414(5) yes
C8 C9 1.397(6) yes
C8 C13 1.499(6) yes
C9 C10 1.376(7) yes
C9 H91 0.919 no
C10 C11 1.392(8) yes
C10 C14 1.509(7) yes
C11 C12 1.389(7) yes
C11 H111 0.935 no
C12 C15 1.502(7) yes
C13 H131 0.940 no
C13 H132 0.950 no
C13 H133 0.960 no
C14 H141 0.961 no
C14 H142 0.960 no
C14 H143 0.960 no
C15 H151 0.964 no
C15 H152 0.960 no
C15 H153 0.957 no
C16 C17 1.523(6) yes
C16 C18 1.521(7) yes
C16 H161 0.976 no
C17 H171 0.964 no
C17 H172 0.963 no
C17 H173 0.970 no
C18 H181 0.970 no
C18 H182 0.963 no
C18 H183 0.958 no
C19 C20 1.538(6) yes
C19 C21 1.543(6) yes
C19 H191 0.976 no
C20 H201 0.963 no
C20 H202 0.950 no
C20 H203 0.958 no
C21 H211 0.958 no
C21 H212 0.960 no
C21 H213 0.947 no
C22 C23 1.401(8) yes
C22 C27 1.401(7) yes
C23 C24 1.409(6) yes
C23 C28 1.497(9) yes
C24 C25 1.380(10) yes
C24 H241 0.925 no
C25 C26 1.351(10) yes
C25 C29 1.522(7) yes
C26 C27 1.398(6) yes
C26 H261 0.939 no
C27 C30 1.502(9) yes
C28 H281 0.957 no
C28 H282 0.961 no
C28 H283 0.969 no
C29 H291 0.965 no
C29 H292 0.957 no
C29 H293 0.953 no
C30 H301 0.965 no
C30 H302 0.963 no
C30 H303 0.964 no
C31 C32 1.532(5) yes
C31 C33 1.532(6) yes
C31 H311 0.976 no
C32 H321 0.954 no
C32 H322 0.971 no
C32 H323 0.953 no
C33 H331 0.961 no
C33 H332 0.963 no
C33 H333 0.957 no
C34 C35 1.522(6) yes
C34 C36 1.514(6) yes
C34 H341 0.983 no
C35 H351 0.959 no
C35 H352 0.960 no
C35 H353 0.962 no
C36 H361 0.966 no
C36 H362 0.964 no
C36 H363 0.965 no
C37 C38 1.403(6) yes
C37 C42 1.419(5) yes
C38 C39 1.384(6) yes
C38 C43 1.499(6) yes
C39 C40 1.385(6) yes
C39 H391 0.924 no
C40 C41 1.391(6) yes
C40 C44 1.512(7) yes
C41 C42 1.389(6) yes
C41 H411 0.931 no
C42 C45 1.512(6) yes
C43 H431 0.950 no
C43 H432 0.954 no
C43 H433 0.949 no
C44 H441 0.957 no
C44 H442 0.959 no
C44 H443 0.968 no
C45 H451 0.963 no
C45 H452 0.960 no
C46 C47 1.352(19) yes
C46 H461 0.950 no
C46 H462 0.950 no
C46 H463 0.950 no
C47 C48 1.526(19) yes
C47 H471 0.984 no
C47 H472 0.979 no
C48 C49 1.580(19) yes
C48 H481 0.991 no
C48 H482 0.989 no
C49 C50 1.56(2) yes
C49 H491 0.989 no
C49 H492 0.993 no
C50 H501 0.979 no
C50 H502 0.963 no
C50 H503 0.968 no

loop_
_platon_squeeze_void_nr
_platon_squeeze_void_average_x
_platon_squeeze_void_average_y
_platon_squeeze_void_average_z
_platon_squeeze_void_volume
_platon_squeeze_void_count_electrons
_platon_squeeze_void_content
1 0.000 0.500 0.000 586 70 ' '
